data_6000569
loop_
_publ_author_name
'Binbrek, O. S.'
'Torrie, B. H.'
'von Dreele, R.'
'Powell, B. M.'

_publ_section_title
;
 The two solid phases of chlorodifluoromethane
;
_journal_name_full 'Molecular Physics'
_journal_page_first 49
_journal_page_last 54
_journal_paper_doi 10.1080/002689797172859
_journal_volume 90
_journal_year 1997
_chemical_formula_sum 'C H Cl F2'
_space_group_name_H-M_alt 'P 42/n'
_cell_angle_alpha 90.000
_cell_angle_beta 90.000
_cell_angle_gamma 90.000
_cell_length_a 10.3711
_cell_length_b 10.3711
_cell_length_c 5.5915
_cell_volume 601.42
_diffrn_ambient_temperature 70
_cod_database_code 6000569

loop_
_atom_site_label
_atom_site_fract_x
_atom_site_fract_y
_atom_site_fract_z
? ? ? ?
